data_7130853
loop_
_publ_author_name
'Mondal, Rahul'
'Yuvaraj, K.'
'Rajeshkumar, Thayalan'
'Maron, Laurent'
'Jones, Cameron'

_publ_section_title
;
 Reductive Activation of N2 using a Calcium/Potassium Bimetallic System
 Supported by an Extremely Bulky Diamide Ligand
;
_journal_name_full 'Chemical Communications'
_journal_paper_doi 10.1039/D2CC04841H
_journal_year 2022
_chemical_formula_sum 'C19 H20 Br2 O'
_chemical_formula_weight 424.17
_space_group_crystal_system triclinic
_space_group_IT_number 2
_space_group_name_Hall '-P 1'
_space_group_name_H-M_alt 'P -1'
_atom_sites_solution_hydrogens geom
_audit_block_doi 10.5517/ccdc.csd.cc2czz4h
_audit_creation_method SHELXL-2016/6
_audit_update_record
;
2022-08-31 deposited with the CCDC.	2022-10-13 downloaded from the CCDC.
;
_cell_angle_alpha 82.913(2)
_cell_angle_beta 82.676(2)
_cell_angle_gamma 68.389(2)
_cell_formula_units_Z 4
_cell_length_a 9.6376(2)
_cell_length_b 11.1383(3)
_cell_length_c 17.1853(3)
_cell_measurement_reflns_used 14731
_cell_measurement_temperature 123(2)
_cell_measurement_theta_max 29.2880
_cell_measurement_theta_min 3.4460
_cell_volume 1695.26(7)
_computing_cell_refinement 'CrysAlisPro 1.171.39.46 (Rigaku OD, 2018)'
_computing_data_collection 'CrysAlisPro 1.171.39.46 (Rigaku OD, 2018)'
_computing_data_reduction 'CrysAlisPro 1.171.39.46 (Rigaku OD, 2018)'
_computing_molecular_graphics xseed
_computing_publication_material Ciftab
_computing_structure_refinement 'SHELXL-2016/6 (Sheldrick, 2016)'
_computing_structure_solution 'SHELXT 2014/5 (Sheldrick, 2014)'
_diffrn_ambient_temperature 123(2)
_diffrn_measured_fraction_theta_full 0.998
_diffrn_measured_fraction_theta_max 0.994
_diffrn_measurement_device_type 'XtaLAB Synergy, Dualflex, HyPix'
_diffrn_radiation_type MoK\a
_diffrn_radiation_wavelength 0.71073
_diffrn_reflns_av_R_equivalents 0.0467
_diffrn_reflns_av_unetI/netI 0.0364
_diffrn_reflns_Laue_measured_fraction_full 0.998
_diffrn_reflns_Laue_measured_fraction_max 0.994
_diffrn_reflns_limit_h_max 12
_diffrn_reflns_limit_h_min -12
_diffrn_reflns_limit_k_max 14
_diffrn_reflns_limit_k_min -13
_diffrn_reflns_limit_l_max 21
_diffrn_reflns_limit_l_min -21
_diffrn_reflns_number 34878
_diffrn_reflns_point_group_measured_fraction_full 0.998
_diffrn_reflns_point_group_measured_fraction_max 0.994
_diffrn_reflns_theta_full 25.242
_diffrn_reflns_theta_max 26.993
_diffrn_reflns_theta_min 3.455
_diffrn_source 'micro-focus sealed X-ray tube'
_exptl_absorpt_coefficient_mu 4.781
_exptl_absorpt_correction_T_max 1.00000
_exptl_absorpt_correction_T_min 0.66315
_exptl_absorpt_correction_type multi-scan
_exptl_absorpt_process_details
;
CrysAlisPro 1.171.41.113a (Rigaku Oxford Diffraction, 2021)
Empirical absorption correction using spherical harmonics,
implemented in SCALE3 ABSPACK scaling algorithm.
;
_exptl_crystal_colour colorless
_exptl_crystal_density_diffrn 1.662
_exptl_crystal_description block
_exptl_crystal_F_000 848
_exptl_crystal_size_max 0.120
_exptl_crystal_size_mid 0.100
_exptl_crystal_size_min 0.090
_refine_diff_density_max 0.751
_refine_diff_density_min -0.467
_refine_diff_density_rms 0.086
_refine_ls_extinction_method none
_refine_ls_goodness_of_fit_ref 1.061
_refine_ls_hydrogen_treatment constr
_refine_ls_matrix_type full
_refine_ls_number_parameters 405
_refine_ls_number_reflns 7354
_refine_ls_number_restraints 0
_refine_ls_restrained_S_all 1.061
_refine_ls_R_factor_all 0.0494
_refine_ls_R_factor_gt 0.0364
_refine_ls_shift/su_max 0.001
_refine_ls_shift/su_mean 0.000
_refine_ls_structure_factor_coef Fsqd
_refine_ls_weighting_details 'w=1/[\s^2^(Fo^2^)+(0.0312P)^2^+1.6281P] where P=(Fo^2^+2Fc^2^)/3'
_refine_ls_weighting_scheme calc
_refine_ls_wR_factor_gt 0.0708
_refine_ls_wR_factor_ref 0.0749
_reflns_Friedel_coverage 0.000
_reflns_number_gt 6257
_reflns_number_total 7354
_reflns_threshold_expression 'I > 2\s(I)'
_cod_data_source_file d2cc04841h2.cif
_cod_data_source_block Cj1543
_cod_database_code 7130853
_shelx_shelxl_version_number 2016/6
_shelx_space_group_comment
;
The symmetry employed for this shelxl refinement is uniquely defined
by the following loop, which should always be used as a source of
symmetry information in preference to the above space-group names.
They are only intended as comments.
;
_shelx_estimated_absorpt_t_min 0.598
_shelx_estimated_absorpt_t_max 0.673

loop_
_space_group_symop_operation_xyz
'x, y, z'
'-x, -y, -z'

loop_
_atom_site_label
_atom_site_type_symbol
_atom_site_fract_x
_atom_site_fract_y
_atom_site_fract_z
_atom_site_U_iso_or_equiv
_atom_site_adp_type
_atom_site_occupancy
_atom_site_site_symmetry_order
_atom_site_calc_flag
_atom_site_refinement_flags_posn
_atom_site_refinement_flags_adp
_atom_site_refinement_flags_occupancy
_atom_site_disorder_assembly
_atom_site_disorder_group
Br1 Br 0.97868(3) 0.56191(3) 0.65145(2) 0.02920(8) Uani 1 1 d . . . . .
O1 O 0.6829(2) 0.71345(18) 0.59482(11) 0.0196(4) Uani 1 1 d . . . . .
C1 C 0.6609(3) 0.6708(2) 0.67238(15) 0.0170(5) Uani 1 1 d . . . . .
Br2 Br 0.78594(3) 0.75522(3) 0.42762(2) 0.02682(8) Uani 1 1 d . . . . .
O2 O 0.6841(2) 0.18239(18) 0.88799(11) 0.0182(4) Uani 1 1 d . . . . .
C2 C 0.7895(3) 0.5967(3) 0.70921(16) 0.0194(6) Uani 1 1 d . . . . .
Br3 Br 0.79758(3) 0.06704(3) 1.04211(2) 0.02475(8) Uani 1 1 d . . . . .
C3 C 0.7804(3) 0.5460(3) 0.78706(16) 0.0211(6) Uani 1 1 d . . . . .
H3 H 0.869176 0.494052 0.810961 0.025 Uiso 1 1 calc R U . . .
Br4 Br 0.97474(3) 0.15418(3) 0.80082(2) 0.03493(9) Uani 1 1 d . . . . .
C4 C 0.6425(3) 0.5711(3) 0.82970(16) 0.0198(6) Uani 1 1 d . . . . .
C5 C 0.5153(3) 0.6481(3) 0.79238(16) 0.0197(6) Uani 1 1 d . . . . .
H5 H 0.420240 0.666760 0.821612 0.024 Uiso 1 1 calc R U . . .
C6 C 0.5205(3) 0.6992(2) 0.71403(15) 0.0164(5) Uani 1 1 d . . . . .
C7 C 0.3775(3) 0.7861(3) 0.67702(16) 0.0190(6) Uani 1 1 d . . . . .
C8 C 0.4126(3) 0.8197(2) 0.58955(15) 0.0163(5) Uani 1 1 d . . . . .
C9 C 0.2980(3) 0.8920(3) 0.54201(16) 0.0202(6) Uani 1 1 d . . . . .
H9 H 0.197644 0.918831 0.565247 0.024 Uiso 1 1 calc R U . . .
C10 C 0.3231(3) 0.9269(3) 0.46249(17) 0.0213(6) Uani 1 1 d . . . . .
C11 C 0.4707(3) 0.8861(3) 0.42886(16) 0.0201(6) Uani 1 1 d . . . . .
H11 H 0.491911 0.907307 0.374516 0.024 Uiso 1 1 calc R U . . .
C12 C 0.5868(3) 0.8142(3) 0.47512(16) 0.0187(6) Uani 1 1 d . . . . .
C13 C 0.5592(3) 0.7817(2) 0.55480(15) 0.0176(6) Uani 1 1 d . . . . .
C14 C 0.6250(3) 0.5168(3) 0.91500(16) 0.0225(6) Uani 1 1 d . . . . .
H14A H 0.569240 0.590250 0.947353 0.027 Uiso 1 1 calc R U . . .
H14B H 0.562719 0.462575 0.917429 0.027 Uiso 1 1 calc R U . . .
C15 C 0.7679(4) 0.4370(3) 0.95186(18) 0.0314(7) Uani 1 1 d . . . . .
H15A H 0.823489 0.362341 0.921409 0.047 Uiso 1 1 calc R U . . .
H15B H 0.743835 0.406587 1.006041 0.047 Uiso 1 1 calc R U . . .
H15C H 0.829217 0.490223 0.952111 0.047 Uiso 1 1 calc R U . . .
C16 C 0.3114(4) 0.9125(3) 0.71840(17) 0.0315(7) Uani 1 1 d . . . . .
H16A H 0.387012 0.952791 0.715265 0.047 Uiso 1 1 calc R U . . .
H16B H 0.281281 0.893241 0.773762 0.047 Uiso 1 1 calc R U . . .
H16C H 0.223784 0.971977 0.692553 0.047 Uiso 1 1 calc R U . . .
C17 C 0.2631(3) 0.7176(3) 0.68651(18) 0.0284(7) Uani 1 1 d . . . . .
H17A H 0.171602 0.774571 0.662889 0.043 Uiso 1 1 calc R U . . .
H17B H 0.239093 0.697598 0.742597 0.043 Uiso 1 1 calc R U . . .
H17C H 0.305700 0.637129 0.660094 0.043 Uiso 1 1 calc R U . . .
C18 C 0.1907(4) 1.0063(3) 0.41573(18) 0.0293(7) Uani 1 1 d . . . . .
H18A H 0.121983 0.957734 0.419461 0.035 Uiso 1 1 calc R U . . .
H18B H 0.135850 1.087940 0.440992 0.035 Uiso 1 1 calc R U . . .
C19 C 0.2279(4) 1.0401(3) 0.32952(18) 0.0288(7) Uani 1 1 d . . . . .
H19A H 0.281421 0.960328 0.303327 0.043 Uiso 1 1 calc R U . . .
H19B H 0.291278 1.092641 0.324680 0.043 Uiso 1 1 calc R U . . .
H19C H 0.135072 1.089303 0.304743 0.043 Uiso 1 1 calc R U . . .
C20 C 0.5632(3) 0.1851(2) 0.94048(15) 0.0157(5) Uani 1 1 d . . . . .
C21 C 0.5953(3) 0.1321(2) 1.01709(16) 0.0176(5) Uani 1 1 d . . . . .
C22 C 0.4831(3) 0.1277(2) 1.07406(16) 0.0187(6) Uani 1 1 d . . . . .
H22 H 0.506784 0.092297 1.125982 0.022 Uiso 1 1 calc R U . . .
C23 C 0.3351(3) 0.1748(3) 1.05590(16) 0.0189(6) Uani 1 1 d . . . . .
C24 C 0.3040(3) 0.2277(2) 0.98016(16) 0.0179(6) Uani 1 1 d . . . . .
H24 H 0.202746 0.260751 0.967681 0.021 Uiso 1 1 calc R U . . .
C25 C 0.4162(3) 0.2344(2) 0.92102(15) 0.0150(5) Uani 1 1 d . . . . .
C26 C 0.3772(3) 0.2897(3) 0.83722(16) 0.0185(6) Uani 1 1 d . . . . .
C27 C 0.5164(3) 0.2951(2) 0.78564(15) 0.0151(5) Uani 1 1 d . . . . .
C28 C 0.5076(3) 0.3488(2) 0.70812(16) 0.0178(6) Uani 1 1 d . . . . .
H28 H 0.411820 0.386160 0.688395 0.021 Uiso 1 1 calc R U . . .
C29 C 0.6329(3) 0.3506(3) 0.65791(16) 0.0186(6) Uani 1 1 d . . . . .
C30 C 0.7728(3) 0.2930(3) 0.68659(16) 0.0199(6) Uani 1 1 d . . . . .
H30 H 0.860470 0.291589 0.653772 0.024 Uiso 1 1 calc R U . . .
C31 C 0.7839(3) 0.2376(3) 0.76336(16) 0.0186(6) Uani 1 1 d . . . . .
C32 C 0.6583(3) 0.2391(2) 0.81293(15) 0.0156(5) Uani 1 1 d . . . . .
C33 C 0.2144(3) 0.1652(3) 1.12046(17) 0.0256(6) Uani 1 1 d . . . . .
H33A H 0.224410 0.073025 1.130545 0.031 Uiso 1 1 calc R U . . .
H33B H 0.234402 0.192191 1.169348 0.031 Uiso 1 1 calc R U . . .
C34 C 0.0545(4) 0.2438(4) 1.1043(2) 0.0371(8) Uani 1 1 d . . . . .
H34A H 0.030012 0.213780 1.058449 0.056 Uiso 1 1 calc R U . . .
H34B H 0.042459 0.335471 1.093758 0.056 Uiso 1 1 calc R U . . .
H34C H -0.012779 0.233394 1.150279 0.056 Uiso 1 1 calc R U . . .
C35 C 0.2567(3) 0.4271(3) 0.83951(19) 0.0326(8) Uani 1 1 d . . . . .
H35A H 0.167761 0.423047 0.872797 0.049 Uiso 1 1 calc R U . . .
H35B H 0.229361 0.461281 0.786030 0.049 Uiso 1 1 calc R U . . .
H35C H 0.296386 0.484012 0.861137 0.049 Uiso 1 1 calc R U . . .
C36 C 0.3191(4) 0.1990(4) 0.80189(18) 0.0366(8) Uani 1 1 d . . . . .
H36A H 0.400507 0.115382 0.795346 0.055 Uiso 1 1 calc R U . . .
H36B H 0.282977 0.237818 0.750542 0.055 Uiso 1 1 calc R U . . .
H36C H 0.236816 0.185849 0.837246 0.055 Uiso 1 1 calc R U . . .
C37 C 0.6142(3) 0.4140(3) 0.57435(16) 0.0229(6) Uani 1 1 d . . . . .
H37A H 0.558133 0.374159 0.548108 0.027 Uiso 1 1 calc R U . . .
H37B H 0.551645 0.506731 0.577354 0.027 Uiso 1 1 calc R U . . .
C38 C 0.7558(4) 0.4052(3) 0.52306(18) 0.0287(7) Uani 1 1 d . . . . .
H38A H 0.730333 0.453219 0.471936 0.043 Uiso 1 1 calc R U . . .
H38B H 0.815228 0.314157 0.515301 0.043 Uiso 1 1 calc R U . . .
H38C H 0.814118 0.442575 0.548538 0.043 Uiso 1 1 calc R U . . .

loop_
_atom_site_aniso_label
_atom_site_aniso_U_11
_atom_site_aniso_U_22
_atom_site_aniso_U_33
_atom_site_aniso_U_23
_atom_site_aniso_U_13
_atom_site_aniso_U_12
Br1 0.01921(15) 0.04082(18) 0.02454(16) -0.00111(13) -0.00100(12) -0.00805(13)
O1 0.0199(10) 0.0233(10) 0.0133(9) -0.0004(8) 0.0011(8) -0.0061(8)
C1 0.0229(14) 0.0157(13) 0.0128(13) -0.0026(10) -0.0014(11) -0.0071(11)
Br2 0.02514(16) 0.03105(16) 0.01783(15) -0.00080(11) 0.00520(11) -0.00524(12)
O2 0.0161(10) 0.0234(10) 0.0129(9) 0.0031(7) -0.0044(7) -0.0049(8)
C2 0.0218(15) 0.0194(13) 0.0186(14) -0.0043(11) 0.0002(11) -0.0091(11)
Br3 0.02123(15) 0.03142(16) 0.02030(15) 0.00525(11) -0.01077(11) -0.00733(12)
C3 0.0255(15) 0.0201(14) 0.0189(14) -0.0033(11) -0.0067(12) -0.0074(12)
Br4 0.01313(15) 0.0552(2) 0.02751(18) -0.00110(15) -0.00377(12) -0.00185(14)
C4 0.0304(16) 0.0150(13) 0.0155(14) -0.0019(10) -0.0029(12) -0.0094(12)
C5 0.0262(15) 0.0176(13) 0.0162(14) -0.0024(11) 0.0022(11) -0.0100(12)
C6 0.0223(14) 0.0118(12) 0.0155(13) -0.0020(10) -0.0019(11) -0.0062(11)
C7 0.0206(14) 0.0177(13) 0.0150(13) -0.0001(10) 0.0010(11) -0.0037(11)
C8 0.0227(14) 0.0110(12) 0.0144(13) -0.0021(10) 0.0009(11) -0.0056(11)
C9 0.0211(15) 0.0181(13) 0.0190(14) -0.0035(11) 0.0006(11) -0.0042(11)
C10 0.0284(16) 0.0176(13) 0.0179(14) -0.0001(11) -0.0035(12) -0.0081(12)
C11 0.0296(16) 0.0162(13) 0.0138(13) 0.0008(10) -0.0024(11) -0.0080(12)
C12 0.0194(14) 0.0176(13) 0.0173(14) -0.0038(11) 0.0055(11) -0.0060(11)
C13 0.0243(15) 0.0142(13) 0.0141(13) -0.0006(10) -0.0019(11) -0.0068(11)
C14 0.0365(18) 0.0172(14) 0.0152(14) 0.0008(11) -0.0018(12) -0.0120(13)
C15 0.044(2) 0.0276(16) 0.0199(16) 0.0022(12) -0.0060(14) -0.0094(14)
C16 0.044(2) 0.0229(15) 0.0144(14) -0.0018(12) 0.0031(13) 0.0020(14)
C17 0.0219(16) 0.0353(17) 0.0257(16) 0.0085(13) -0.0022(12) -0.0110(13)
C18 0.0291(17) 0.0303(16) 0.0242(16) 0.0023(13) -0.0046(13) -0.0062(13)
C19 0.0349(18) 0.0290(16) 0.0219(16) 0.0016(12) -0.0098(13) -0.0097(14)
C20 0.0184(14) 0.0137(12) 0.0157(13) -0.0023(10) -0.0017(10) -0.0061(10)
C21 0.0196(14) 0.0151(13) 0.0181(14) -0.0004(10) -0.0086(11) -0.0042(11)
C22 0.0260(15) 0.0146(13) 0.0150(14) 0.0006(10) -0.0059(11) -0.0059(11)
C23 0.0264(15) 0.0143(13) 0.0157(13) -0.0024(10) -0.0001(11) -0.0072(11)
C24 0.0175(14) 0.0160(13) 0.0204(14) -0.0003(11) -0.0043(11) -0.0058(11)
C25 0.0187(14) 0.0114(12) 0.0151(13) -0.0001(10) -0.0049(10) -0.0048(10)
C26 0.0162(14) 0.0223(14) 0.0172(14) 0.0051(11) -0.0061(11) -0.0080(11)
C27 0.0177(13) 0.0132(12) 0.0156(13) -0.0017(10) -0.0024(10) -0.0065(10)
C28 0.0195(14) 0.0158(13) 0.0179(14) -0.0011(10) -0.0052(11) -0.0049(11)
C29 0.0257(15) 0.0167(13) 0.0143(13) -0.0014(10) -0.0009(11) -0.0089(11)
C30 0.0203(14) 0.0228(14) 0.0180(14) -0.0065(11) 0.0051(11) -0.0100(12)
C31 0.0138(13) 0.0212(14) 0.0195(14) -0.0045(11) -0.0046(11) -0.0028(11)
C32 0.0190(14) 0.0127(12) 0.0153(13) -0.0020(10) -0.0020(10) -0.0053(10)
C33 0.0324(17) 0.0276(15) 0.0170(15) 0.0025(12) 0.0008(12) -0.0133(13)
C34 0.0260(17) 0.048(2) 0.0318(19) 0.0025(15) 0.0083(14) -0.0122(15)
C35 0.0194(16) 0.0377(18) 0.0260(17) 0.0132(14) 0.0009(13) 0.0008(13)
C36 0.049(2) 0.063(2) 0.0189(16) 0.0082(15) -0.0116(14) -0.0458(19)
C37 0.0331(17) 0.0225(14) 0.0146(14) 0.0022(11) -0.0046(12) -0.0123(13)
C38 0.0336(18) 0.0356(17) 0.0207(15) 0.0009(13) -0.0042(13) -0.0171(14)

loop_
_atom_type_symbol
_atom_type_description
_atom_type_scat_dispersion_real
_atom_type_scat_dispersion_imag
_atom_type_scat_source
C C 0.0033 0.0016 'International Tables Vol C Tables 4.2.6.8 and 6.1.1.4'
H H 0.0000 0.0000 'International Tables Vol C Tables 4.2.6.8 and 6.1.1.4'
Br Br -0.2901 2.4595 'International Tables Vol C Tables 4.2.6.8 and 6.1.1.4'
O O 0.0106 0.0060 'International Tables Vol C Tables 4.2.6.8 and 6.1.1.4'

loop_
_citation_id
_citation_doi
_citation_year
1 10.26434/chemrxiv-2022-dcqc3 2022

loop_
_geom_angle_atom_site_label_1
_geom_angle_atom_site_label_2
_geom_angle_atom_site_label_3
_geom_angle
_geom_angle_site_symmetry_1
_geom_angle_site_symmetry_3
_geom_angle_publ_flag
C13 O1 C1 118.2(2) . . ?
O1 C1 C2 116.0(2) . . ?
O1 C1 C6 123.8(2) . . ?
C2 C1 C6 120.2(2) . . ?
C20 O2 C32 118.5(2) . . ?
C1 C2 C3 121.0(3) . . ?
C1 C2 Br1 119.2(2) . . ?
C3 C2 Br1 119.8(2) . . ?
C4 C3 C2 120.2(3) . . ?
C4 C3 H3 119.9 . . ?
C2 C3 H3 119.9 . . ?
C3 C4 C5 118.0(3) . . ?
C3 C4 C14 122.7(3) . . ?
C5 C4 C14 119.4(3) . . ?
C4 C5 C6 123.2(3) . . ?
C4 C5 H5 118.4 . . ?
C6 C5 H5 118.4 . . ?
C1 C6 C5 117.4(3) . . ?
C1 C6 C7 121.7(2) . . ?
C5 C6 C7 120.8(2) . . ?
C6 C7 C8 110.3(2) . . ?
C6 C7 C16 108.6(2) . . ?
C8 C7 C16 108.5(2) . . ?
C6 C7 C17 110.3(2) . . ?
C8 C7 C17 109.5(2) . . ?
C16 C7 C17 109.7(2) . . ?
C13 C8 C9 117.7(2) . . ?
C13 C8 C7 121.5(2) . . ?
C9 C8 C7 120.8(2) . . ?
C10 C9 C8 123.4(3) . . ?
C10 C9 H9 118.3 . . ?
C8 C9 H9 118.3 . . ?
C9 C10 C11 117.8(3) . . ?
C9 C10 C18 119.5(3) . . ?
C11 C10 C18 122.7(3) . . ?
C12 C11 C10 119.8(3) . . ?
C12 C11 H11 120.1 . . ?
C10 C11 H11 120.1 . . ?
C13 C12 C11 121.4(3) . . ?
C13 C12 Br2 119.4(2) . . ?
C11 C12 Br2 119.1(2) . . ?
O1 C13 C12 116.1(2) . . ?
O1 C13 C8 123.9(2) . . ?
C12 C13 C8 119.9(3) . . ?
C15 C14 C4 116.2(3) . . ?
C15 C14 H14A 108.2 . . ?
C4 C14 H14A 108.2 . . ?
C15 C14 H14B 108.2 . . ?
C4 C14 H14B 108.2 . . ?
H14A C14 H14B 107.4 . . ?
C14 C15 H15A 109.5 . . ?
C14 C15 H15B 109.5 . . ?
H15A C15 H15B 109.5 . . ?
C14 C15 H15C 109.5 . . ?
H15A C15 H15C 109.5 . . ?
H15B C15 H15C 109.5 . . ?
C7 C16 H16A 109.5 . . ?
C7 C16 H16B 109.5 . . ?
H16A C16 H16B 109.5 . . ?
C7 C16 H16C 109.5 . . ?
H16A C16 H16C 109.5 . . ?
H16B C16 H16C 109.5 . . ?
C7 C17 H17A 109.5 . . ?
C7 C17 H17B 109.5 . . ?
H17A C17 H17B 109.5 . . ?
C7 C17 H17C 109.5 . . ?
H17A C17 H17C 109.5 . . ?
H17B C17 H17C 109.5 . . ?
C19 C18 C10 116.1(3) . . ?
C19 C18 H18A 108.3 . . ?
C10 C18 H18A 108.3 . . ?
C19 C18 H18B 108.3 . . ?
C10 C18 H18B 108.3 . . ?
H18A C18 H18B 107.4 . . ?
C18 C19 H19A 109.5 . . ?
C18 C19 H19B 109.5 . . ?
H19A C19 H19B 109.5 . . ?
C18 C19 H19C 109.5 . . ?
H19A C19 H19C 109.5 . . ?
H19B C19 H19C 109.5 . . ?
O2 C20 C25 123.9(2) . . ?
O2 C20 C21 116.1(2) . . ?
C25 C20 C21 120.0(2) . . ?
C22 C21 C20 121.0(3) . . ?
C22 C21 Br3 120.0(2) . . ?
C20 C21 Br3 119.0(2) . . ?
C21 C22 C23 120.2(3) . . ?
C21 C22 H22 119.9 . . ?
C23 C22 H22 119.9 . . ?
C24 C23 C22 118.5(3) . . ?
C24 C23 C33 123.0(3) . . ?
C22 C23 C33 118.4(2) . . ?
C23 C24 C25 122.5(3) . . ?
C23 C24 H24 118.7 . . ?
C25 C24 H24 118.7 . . ?
C20 C25 C24 117.8(2) . . ?
C20 C25 C26 121.5(2) . . ?
C24 C25 C26 120.7(2) . . ?
C27 C26 C25 110.6(2) . . ?
C27 C26 C36 107.9(2) . . ?
C25 C26 C36 108.3(2) . . ?
C27 C26 C35 109.9(2) . . ?
C25 C26 C35 109.5(2) . . ?
C36 C26 C35 110.6(3) . . ?
C28 C27 C32 117.4(2) . . ?
C28 C27 C26 121.3(2) . . ?
C32 C27 C26 121.2(2) . . ?
C27 C28 C29 123.1(3) . . ?
C27 C28 H28 118.4 . . ?
C29 C28 H28 118.4 . . ?
C30 C29 C28 118.1(2) . . ?
C30 C29 C37 121.8(3) . . ?
C28 C29 C37 120.2(3) . . ?
C31 C30 C29 119.6(3) . . ?
C31 C30 H30 120.2 . . ?
C29 C30 H30 120.2 . . ?
C32 C31 C30 121.7(3) . . ?
C32 C31 Br4 118.9(2) . . ?
C30 C31 Br4 119.4(2) . . ?
O2 C32 C31 116.0(2) . . ?
O2 C32 C27 123.9(2) . . ?
C31 C32 C27 120.1(2) . . ?
C34 C33 C23 116.4(3) . . ?
C34 C33 H33A 108.2 . . ?
C23 C33 H33A 108.2 . . ?
C34 C33 H33B 108.2 . . ?
C23 C33 H33B 108.2 . . ?
H33A C33 H33B 107.3 . . ?
C33 C34 H34A 109.5 . . ?
C33 C34 H34B 109.5 . . ?
H34A C34 H34B 109.5 . . ?
C33 C34 H34C 109.5 . . ?
H34A C34 H34C 109.5 . . ?
H34B C34 H34C 109.5 . . ?
C26 C35 H35A 109.5 . . ?
C26 C35 H35B 109.5 . . ?
H35A C35 H35B 109.5 . . ?
C26 C35 H35C 109.5 . . ?
H35A C35 H35C 109.5 . . ?
H35B C35 H35C 109.5 . . ?
C26 C36 H36A 109.5 . . ?
C26 C36 H36B 109.5 . . ?
H36A C36 H36B 109.5 . . ?
C26 C36 H36C 109.5 . . ?
H36A C36 H36C 109.5 . . ?
H36B C36 H36C 109.5 . . ?
C38 C37 C29 116.5(3) . . ?
C38 C37 H37A 108.2 . . ?
C29 C37 H37A 108.2 . . ?
C38 C37 H37B 108.2 . . ?
C29 C37 H37B 108.2 . . ?
H37A C37 H37B 107.3 . . ?
C37 C38 H38A 109.5 . . ?
C37 C38 H38B 109.5 . . ?
H38A C38 H38B 109.5 . . ?
C37 C38 H38C 109.5 . . ?
H38A C38 H38C 109.5 . . ?
H38B C38 H38C 109.5 . . ?

loop_
_geom_bond_atom_site_label_1
_geom_bond_atom_site_label_2
_geom_bond_distance
_geom_bond_site_symmetry_2
_geom_bond_publ_flag
Br1 C2 1.890(3) . ?
O1 C13 1.373(3) . ?
O1 C1 1.376(3) . ?
C1 C2 1.391(4) . ?
C1 C6 1.391(4) . ?
Br2 C12 1.893(3) . ?
O2 C20 1.373(3) . ?
O2 C32 1.375(3) . ?
C2 C3 1.391(4) . ?
Br3 C21 1.899(3) . ?
C3 C4 1.382(4) . ?
C3 H3 0.9500 . ?
Br4 C31 1.886(3) . ?
C4 C5 1.393(4) . ?
C4 C14 1.529(4) . ?
C5 C6 1.398(4) . ?
C5 H5 0.9500 . ?
C6 C7 1.526(4) . ?
C7 C8 1.529(4) . ?
C7 C16 1.538(4) . ?
C7 C17 1.538(4) . ?
C8 C13 1.392(4) . ?
C8 C9 1.396(4) . ?
C9 C10 1.389(4) . ?
C9 H9 0.9500 . ?
C10 C11 1.394(4) . ?
C10 C18 1.520(4) . ?
C11 C12 1.391(4) . ?
C11 H11 0.9500 . ?
C12 C13 1.390(4) . ?
C14 C15 1.506(4) . ?
C14 H14A 0.9900 . ?
C14 H14B 0.9900 . ?
C15 H15A 0.9800 . ?
C15 H15B 0.9800 . ?
C15 H15C 0.9800 . ?
C16 H16A 0.9800 . ?
C16 H16B 0.9800 . ?
C16 H16C 0.9800 . ?
C17 H17A 0.9800 . ?
C17 H17B 0.9800 . ?
C17 H17C 0.9800 . ?
C18 C19 1.514(4) . ?
C18 H18A 0.9900 . ?
C18 H18B 0.9900 . ?
C19 H19A 0.9800 . ?
C19 H19B 0.9800 . ?
C19 H19C 0.9800 . ?
C20 C25 1.387(4) . ?
C20 C21 1.398(4) . ?
C21 C22 1.374(4) . ?
C22 C23 1.389(4) . ?
C22 H22 0.9500 . ?
C23 C24 1.383(4) . ?
C23 C33 1.526(4) . ?
C24 C25 1.403(4) . ?
C24 H24 0.9500 . ?
C25 C26 1.531(4) . ?
C26 C27 1.527(4) . ?
C26 C36 1.536(4) . ?
C26 C35 1.544(4) . ?
C27 C28 1.391(4) . ?
C27 C32 1.394(4) . ?
C28 C29 1.397(4) . ?
C28 H28 0.9500 . ?
C29 C30 1.388(4) . ?
C29 C37 1.522(4) . ?
C30 C31 1.385(4) . ?
C30 H30 0.9500 . ?
C31 C32 1.384(4) . ?
C33 C34 1.508(5) . ?
C33 H33A 0.9900 . ?
C33 H33B 0.9900 . ?
C34 H34A 0.9800 . ?
C34 H34B 0.9800 . ?
C34 H34C 0.9800 . ?
C35 H35A 0.9800 . ?
C35 H35B 0.9800 . ?
C35 H35C 0.9800 . ?
C36 H36A 0.9800 . ?
C36 H36B 0.9800 . ?
C36 H36C 0.9800 . ?
C37 C38 1.505(4) . ?
C37 H37A 0.9900 . ?
C37 H37B 0.9900 . ?
C38 H38A 0.9800 . ?
C38 H38B 0.9800 . ?
C38 H38C 0.9800 . ?

loop_
_geom_torsion_atom_site_label_1
_geom_torsion_atom_site_label_2
_geom_torsion_atom_site_label_3
_geom_torsion_atom_site_label_4
_geom_torsion
_geom_torsion_site_symmetry_1
_geom_torsion_site_symmetry_2
_geom_torsion_site_symmetry_3
_geom_torsion_site_symmetry_4
_geom_torsion_publ_flag
C13 O1 C1 C2 177.0(2) . . . . ?
C13 O1 C1 C6 -3.9(4) . . . . ?
O1 C1 C2 C3 -178.6(2) . . . . ?
C6 C1 C2 C3 2.3(4) . . . . ?
O1 C1 C2 Br1 0.1(3) . . . . ?
C6 C1 C2 Br1 -179.06(19) . . . . ?
C1 C2 C3 C4 -1.4(4) . . . . ?
Br1 C2 C3 C4 180.0(2) . . . . ?
C2 C3 C4 C5 -0.2(4) . . . . ?
C2 C3 C4 C14 179.2(2) . . . . ?
C3 C4 C5 C6 0.9(4) . . . . ?
C14 C4 C5 C6 -178.4(2) . . . . ?
O1 C1 C6 C5 179.4(2) . . . . ?
C2 C1 C6 C5 -1.5(4) . . . . ?
O1 C1 C6 C7 -2.4(4) . . . . ?
C2 C1 C6 C7 176.7(2) . . . . ?
C4 C5 C6 C1 -0.1(4) . . . . ?
C4 C5 C6 C7 -178.3(2) . . . . ?
C1 C6 C7 C8 6.4(3) . . . . ?
C5 C6 C7 C8 -175.4(2) . . . . ?
C1 C6 C7 C16 -112.3(3) . . . . ?
C5 C6 C7 C16 65.8(3) . . . . ?
C1 C6 C7 C17 127.5(3) . . . . ?
C5 C6 C7 C17 -54.4(3) . . . . ?
C6 C7 C8 C13 -5.0(3) . . . . ?
C16 C7 C8 C13 113.8(3) . . . . ?
C17 C7 C8 C13 -126.5(3) . . . . ?
C6 C7 C8 C9 176.2(2) . . . . ?
C16 C7 C8 C9 -65.0(3) . . . . ?
C17 C7 C8 C9 54.7(3) . . . . ?
C13 C8 C9 C10 0.3(4) . . . . ?
C7 C8 C9 C10 179.2(2) . . . . ?
C8 C9 C10 C11 0.5(4) . . . . ?
C8 C9 C10 C18 -179.8(3) . . . . ?
C9 C10 C11 C12 -0.7(4) . . . . ?
C18 C10 C11 C12 179.6(3) . . . . ?
C10 C11 C12 C13 0.0(4) . . . . ?
C10 C11 C12 Br2 178.1(2) . . . . ?
C1 O1 C13 C12 -175.2(2) . . . . ?
C1 O1 C13 C8 5.5(4) . . . . ?
C11 C12 C13 O1 -178.3(2) . . . . ?
Br2 C12 C13 O1 3.5(3) . . . . ?
C11 C12 C13 C8 0.9(4) . . . . ?
Br2 C12 C13 C8 -177.18(19) . . . . ?
C9 C8 C13 O1 178.2(2) . . . . ?
C7 C8 C13 O1 -0.7(4) . . . . ?
C9 C8 C13 C12 -1.1(4) . . . . ?
C7 C8 C13 C12 -179.9(2) . . . . ?
C3 C4 C14 C15 2.0(4) . . . . ?
C5 C4 C14 C15 -178.6(2) . . . . ?
C9 C10 C18 C19 180.0(3) . . . . ?
C11 C10 C18 C19 -0.4(4) . . . . ?
C32 O2 C20 C25 4.4(4) . . . . ?
C32 O2 C20 C21 -176.8(2) . . . . ?
O2 C20 C21 C22 -178.9(2) . . . . ?
C25 C20 C21 C22 0.1(4) . . . . ?
O2 C20 C21 Br3 1.7(3) . . . . ?
C25 C20 C21 Br3 -179.36(19) . . . . ?
C20 C21 C22 C23 0.8(4) . . . . ?
Br3 C21 C22 C23 -179.81(19) . . . . ?
C21 C22 C23 C24 -1.1(4) . . . . ?
C21 C22 C23 C33 178.6(2) . . . . ?
C22 C23 C24 C25 0.6(4) . . . . ?
C33 C23 C24 C25 -179.1(3) . . . . ?
O2 C20 C25 C24 178.3(2) . . . . ?
C21 C20 C25 C24 -0.6(4) . . . . ?
O2 C20 C25 C26 0.5(4) . . . . ?
C21 C20 C25 C26 -178.3(2) . . . . ?
C23 C24 C25 C20 0.2(4) . . . . ?
C23 C24 C25 C26 178.0(2) . . . . ?
C20 C25 C26 C27 -6.3(3) . . . . ?
C24 C25 C26 C27 176.1(2) . . . . ?
C20 C25 C26 C36 111.8(3) . . . . ?
C24 C25 C26 C36 -65.9(3) . . . . ?
C20 C25 C26 C35 -127.5(3) . . . . ?
C24 C25 C26 C35 54.8(3) . . . . ?
C25 C26 C27 C28 -176.2(2) . . . . ?
C36 C26 C27 C28 65.4(3) . . . . ?
C35 C26 C27 C28 -55.2(3) . . . . ?
C25 C26 C27 C32 7.8(3) . . . . ?
C36 C26 C27 C32 -110.5(3) . . . . ?
C35 C26 C27 C32 128.8(3) . . . . ?
C32 C27 C28 C29 -1.0(4) . . . . ?
C26 C27 C28 C29 -177.1(2) . . . . ?
C27 C28 C29 C30 1.6(4) . . . . ?
C27 C28 C29 C37 -178.6(2) . . . . ?
C28 C29 C30 C31 -0.7(4) . . . . ?
C37 C29 C30 C31 179.4(2) . . . . ?
C29 C30 C31 C32 -0.6(4) . . . . ?
C29 C30 C31 Br4 177.8(2) . . . . ?
C20 O2 C32 C31 177.7(2) . . . . ?
C20 O2 C32 C27 -2.6(4) . . . . ?
C30 C31 C32 O2 -179.2(2) . . . . ?
Br4 C31 C32 O2 2.4(3) . . . . ?
C30 C31 C32 C27 1.2(4) . . . . ?
Br4 C31 C32 C27 -177.18(19) . . . . ?
C28 C27 C32 O2 -180.0(2) . . . . ?
C26 C27 C32 O2 -3.9(4) . . . . ?
C28 C27 C32 C31 -0.4(4) . . . . ?
C26 C27 C32 C31 175.7(2) . . . . ?
C24 C23 C33 C34 -14.0(4) . . . . ?
C22 C23 C33 C34 166.3(3) . . . . ?
C30 C29 C37 C38 3.0(4) . . . . ?
C28 C29 C37 C38 -176.9(2) . . . . ?
